data_4021525
loop_
_publ_author_name
'Devarajulu Sureshkumar'
'Susama Maity'
'Srinivasan Chandrasekaran'

_publ_section_title
;
 Regio- and Stereoselective Synthesis of Aziridino Epoxides from
 Cyclic Dienes
;
_journal_name_full 'Journal of Organic Chemistry'
_journal_page_first 1653
_journal_page_last 1657
_journal_paper_doi 10.1021/jo052357x
_journal_volume 71
_journal_year 2006
_chemical_absolute_configuration syn
_chemical_compound_source 'see text'
_chemical_formula_moiety 'C16 H19 N O3 S'
_chemical_formula_sum 'C16 H19 N O3 S'
_chemical_formula_weight 305.39
_chemical_name_common trans-aziridino-epoxide
_chemical_name_systematic ?
_space_group_IT_number 19
_space_group_name_Hall 'P 2ac 2ab'
_space_group_name_H-M_alt 'P 21 21 21'
_symmetry_cell_setting orthorhombic
_symmetry_Int_Tables_number 19
_symmetry_space_group_name_Hall 'P 2ac 2ab'
_symmetry_space_group_name_H-M 'P 21 21 21'
_atom_sites_solution_hydrogens geom
_atom_sites_solution_primary direct
_atom_sites_solution_secondary difmap
_cell_angle_alpha 90
_cell_angle_beta 90
_cell_angle_gamma 90
_cell_formula_units_Z 4
_cell_length_a 6.1762(14)
_cell_length_b 14.029(3)
_cell_length_c 17.742(4)
_cell_measurement_reflns_used 600
_cell_measurement_temperature 296(2)
_cell_measurement_theta_max 25.00
_cell_measurement_theta_min 1.85
_cell_volume 1537.2(6)
_computing_cell_refinement SMART
_computing_data_collection 'SMART (Bruker, 1998)'
_computing_data_reduction 'SAINT (Bruker, 1998)'
_computing_molecular_graphics 'Ortep-3 for Windows (Farrugia, 1997) and CAMERON (Watkin et al., 1993)'
_computing_publication_material 'PLATON (Spek, 2003)'
_computing_structure_refinement 'SHELXL-97 (Sheldrick, 1997)'
_computing_structure_solution 'SIR92 (Altomare et al., 1993)'
_diffrn_ambient_temperature 296(2)
_diffrn_measured_fraction_theta_full 0.998
_diffrn_measured_fraction_theta_max 0.998
_diffrn_measurement_device_type 'Bruker SMART CCD area detector'
_diffrn_measurement_method '\f and \w scans'
_diffrn_radiation_monochromator graphite
_diffrn_radiation_source 'fine-focus sealed tube'
_diffrn_radiation_type MoK\a
_diffrn_radiation_wavelength 0.71073
_diffrn_reflns_av_R_equivalents 0.0326
_diffrn_reflns_av_sigmaI/netI 0.0291
_diffrn_reflns_limit_h_max 7
_diffrn_reflns_limit_h_min -7
_diffrn_reflns_limit_k_max 15
_diffrn_reflns_limit_k_min -16
_diffrn_reflns_limit_l_max 21
_diffrn_reflns_limit_l_min -21
_diffrn_reflns_number 10900
_diffrn_reflns_reduction_process
;
;
_diffrn_reflns_theta_full 25.00
_diffrn_reflns_theta_max 25.00
_diffrn_reflns_theta_min 1.85
_exptl_absorpt_coefficient_mu 0.220
_exptl_absorpt_correction_T_max 0.9678
_exptl_absorpt_correction_T_min 0.8868
_exptl_absorpt_correction_type multi-scan
_exptl_absorpt_process_details '(SADABS; Sheldrick, 1997)'
_exptl_crystal_colour colorless
_exptl_crystal_density_diffrn 1.320
_exptl_crystal_density_method 'Not Measured'
_exptl_crystal_description block
_exptl_crystal_F_000 648
_exptl_crystal_size_max 0.56
_exptl_crystal_size_mid 0.17
_exptl_crystal_size_min 0.15
_refine_diff_density_max 0.184
_refine_diff_density_min -0.165
_refine_diff_density_rms 0.036
_refine_ls_abs_structure_details 'Flack H D (1983), Acta Cryst. A39, 876-881'
_refine_ls_abs_structure_Flack -0.05(9)
_refine_ls_extinction_method none
_refine_ls_goodness_of_fit_ref 0.998
_refine_ls_hydrogen_treatment refall
_refine_ls_matrix_type full
_refine_ls_number_parameters 190
_refine_ls_number_reflns 2694
_refine_ls_number_restraints 0
_refine_ls_restrained_S_all 0.998
_refine_ls_R_factor_all 0.0449
_refine_ls_R_factor_gt 0.0398
_refine_ls_shift/su_max 0.000
_refine_ls_shift/su_mean 0.000
_refine_ls_structure_factor_coef Fsqd
_refine_ls_weighting_details 'calc w=1/[\s^2^(Fo^2^)+(0.0566P)^2^+0.3012P] where P=(Fo^2^+2Fc^2^)/3'
_refine_ls_weighting_scheme calc
_refine_ls_wR_factor_gt 0.0976
_refine_ls_wR_factor_ref 0.0999
_reflns_number_gt 2449
_reflns_number_total 2694
_reflns_threshold_expression I>2sigma(I)
_cod_data_source_file jo052357xsi20051225_012407_13.cif
_cod_depositor_comments
;
The following automatic conversions were performed:
'_symmetry_cell_setting' value 'Orthorhombic' changed to 'orthorhombic'
according to '/home/saulius/struct/CIF-dictionaries/cif_core.dic'
dictionary named 'cif_core.dic' version 2.4.1 from 2010-06-29.

Automatic conversion script
Id: cif_fix_enum 1527 2010-12-29 10:47:43Z saulius 
;
_cod_database_code 4021525

loop_
_symmetry_equiv_pos_site_id
_symmetry_equiv_pos_as_xyz
1 x,y,z
2 1/2-x,-y,1/2+z
3 1/2+x,1/2-y,-z
4 -x,1/2+y,1/2-z

loop_
_atom_site_label
_atom_site_type_symbol
_atom_site_fract_x
_atom_site_fract_y
_atom_site_fract_z
_atom_site_U_iso_or_equiv
_atom_site_adp_type
_atom_site_occupancy
_atom_site_symmetry_multiplicity
_atom_site_calc_flag
_atom_site_refinement_flags
S1 S 0.92570(10) 0.98425(5) 0.90115(4) 0.05053(19) Uani 1 1 d .
O1 O 0.4940(3) 1.32526(12) 0.89070(9) 0.0536(5) Uani 1 1 d .
O3 O 1.1437(3) 0.99921(15) 0.92395(12) 0.0737(6) Uani 1 1 d .
N1 N 0.8278(3) 1.09106(15) 0.88302(10) 0.0429(5) Uani 1 1 d .
O2 O 0.8809(4) 0.92832(14) 0.83580(11) 0.0731(6) Uani 1 1 d .
C9 C 0.5965(4) 1.11269(16) 0.89505(13) 0.0431(5) Uani 1 1 d .
H9 H 0.5107 1.0617 0.9182 0.052 Uiso 1 1 calc R
C1 C 0.7648(4) 1.15673(17) 0.94429(12) 0.0419(5) Uani 1 1 d .
H1 H 0.7750 1.1308 0.9955 0.050 Uiso 1 1 calc R
C10 C 0.7826(4) 0.93427(17) 0.97795(15) 0.0471(6) Uani 1 1 d .
C7 C 0.5577(4) 1.26797(17) 0.82640(12) 0.0476(6) Uani 1 1 d .
C3 C 0.7224(4) 1.31072(18) 0.87473(14) 0.0464(6) Uani 1 1 d .
C11 C 0.5968(4) 0.88178(18) 0.96432(16) 0.0546(6) Uani 1 1 d .
H11 H 0.5487 0.8717 0.9153 0.065 Uiso 1 1 calc R
C8 C 0.4886(5) 1.16583(19) 0.83186(15) 0.0567(7) Uani 1 1 d .
H8A H 0.5213 1.1341 0.7847 0.068 Uiso 1 1 calc R
H8B H 0.3330 1.1634 0.8391 0.068 Uiso 1 1 calc R
C13 C 0.5510(5) 0.85968(18) 1.09865(17) 0.0613(7) Uani 1 1 d .
C2 C 0.8415(5) 1.25724(18) 0.93475(14) 0.0528(7) Uani 1 1 d .
H2A H 0.8249 1.2907 0.9822 0.063 Uiso 1 1 calc R
H2B H 0.9945 1.2565 0.9224 0.063 Uiso 1 1 calc R
C12 C 0.4845(4) 0.8447(2) 1.02467(18) 0.0605(7) Uani 1 1 d .
H12 H 0.3607 0.8087 1.0157 0.073 Uiso 1 1 calc R
C15 C 0.8532(5) 0.9488(2) 1.05081(17) 0.0632(8) Uani 1 1 d .
H15 H 0.9791 0.9833 1.0599 0.076 Uiso 1 1 calc R
C6 C 0.5421(6) 1.3234(2) 0.75465(15) 0.0689(9) Uani 1 1 d .
H6A H 0.3921 1.3336 0.7406 0.083 Uiso 1 1 calc R
H6B H 0.6154 1.2905 0.7139 0.083 Uiso 1 1 calc R
C14 C 0.7368(6) 0.9120(2) 1.10952(17) 0.0737(9) Uani 1 1 d .
H14 H 0.7849 0.9227 1.1585 0.088 Uiso 1 1 calc R
C5 C 0.6533(6) 1.4175(2) 0.77240(18) 0.0799(11) Uani 1 1 d .
H5A H 0.5488 1.4642 0.7897 0.096 Uiso 1 1 calc R
H5B H 0.7259 1.4422 0.7281 0.096 Uiso 1 1 calc R
C4 C 0.8173(5) 1.3950(2) 0.83459(19) 0.0718(9) Uani 1 1 d .
H4A H 0.9576 1.3795 0.8133 0.086 Uiso 1 1 calc R
H4B H 0.8334 1.4487 0.8686 0.086 Uiso 1 1 calc R
C16 C 0.4187(8) 0.8233(3) 1.1640(2) 0.0896(11) Uani 1 1 d .
H16A H 0.2955 0.7889 1.1453 0.108 Uiso 1 1 calc R
H16B H 0.3704 0.8761 1.1940 0.108 Uiso 1 1 calc R
H16C H 0.5059 0.7816 1.1944 0.108 Uiso 1 1 calc R

loop_
_atom_site_aniso_label
_atom_site_aniso_U_11
_atom_site_aniso_U_22
_atom_site_aniso_U_33
_atom_site_aniso_U_23
_atom_site_aniso_U_13
_atom_site_aniso_U_12
S1 0.0358(3) 0.0468(3) 0.0690(4) -0.0016(3) 0.0077(3) -0.0001(3)
O1 0.0622(12) 0.0535(11) 0.0450(9) -0.0013(8) 0.0134(8) 0.0100(8)
O3 0.0354(9) 0.0764(14) 0.1093(16) 0.0177(13) 0.0054(10) 0.0014(9)
N1 0.0390(10) 0.0457(11) 0.0440(10) 0.0006(9) 0.0004(8) -0.0050(9)
O2 0.0795(15) 0.0597(12) 0.0801(13) -0.0233(10) 0.0219(12) -0.0044(11)
C9 0.0375(12) 0.0419(12) 0.0499(12) 0.0000(11) -0.0001(11) -0.0018(10)
C1 0.0450(14) 0.0446(13) 0.0360(10) 0.0010(10) -0.0028(10) -0.0001(11)
C10 0.0386(13) 0.0361(13) 0.0664(15) 0.0051(11) -0.0018(12) 0.0011(11)
C7 0.0509(14) 0.0517(14) 0.0402(11) 0.0012(10) 0.0040(12) 0.0120(13)
C3 0.0516(15) 0.0400(13) 0.0477(12) -0.0012(10) 0.0085(11) 0.0011(12)
C11 0.0464(15) 0.0485(15) 0.0687(16) -0.0018(12) -0.0045(13) -0.0060(13)
C8 0.0565(17) 0.0570(16) 0.0567(14) -0.0048(13) -0.0191(13) 0.0001(13)
C13 0.0647(18) 0.0405(14) 0.0787(18) 0.0150(14) 0.0084(16) 0.0002(13)
C2 0.0604(17) 0.0447(14) 0.0533(13) -0.0046(12) -0.0122(13) -0.0068(12)
C12 0.0431(16) 0.0476(15) 0.091(2) 0.0022(15) 0.0061(14) -0.0096(12)
C15 0.0582(18) 0.0557(17) 0.0755(18) 0.0182(14) -0.0187(14) -0.0154(13)
C6 0.083(2) 0.075(2) 0.0491(14) 0.0101(14) 0.0075(15) 0.0268(18)
C14 0.089(2) 0.0659(19) 0.0662(18) 0.0210(16) -0.0099(17) -0.0148(18)
C5 0.095(3) 0.072(2) 0.0723(18) 0.0306(17) 0.0275(18) 0.0209(19)
C4 0.076(2) 0.0518(17) 0.088(2) 0.0151(15) 0.0216(18) -0.0021(15)
C16 0.105(3) 0.069(2) 0.095(2) 0.0213(18) 0.022(2) -0.006(2)

loop_
_atom_type_symbol
_atom_type_description
_atom_type_scat_dispersion_real
_atom_type_scat_dispersion_imag
_atom_type_scat_source
S S 0.1246 0.1234 'International Tables Vol C Tables 4.2.6.8 and 6.1.1.4'
O O 0.0106 0.0060 'International Tables Vol C Tables 4.2.6.8 and 6.1.1.4'
N N 0.0061 0.0033 'International Tables Vol C Tables 4.2.6.8 and 6.1.1.4'
H H 0.0000 0.0000 'International Tables Vol C Tables 4.2.6.8 and 6.1.1.4'
C C 0.0033 0.0016 'International Tables Vol C Tables 4.2.6.8 and 6.1.1.4'

loop_
_geom_angle_atom_site_label_1
_geom_angle_atom_site_label_2
_geom_angle_atom_site_label_3
_geom_angle
O3 S1 O2 119.75(14)
O3 S1 N1 105.59(12)
O2 S1 N1 105.68(12)
O3 S1 C10 108.22(12)
O2 S1 C10 108.12(13)
N1 S1 C10 109.11(11)
C7 O1 C3 60.36(16)
C9 N1 C1 60.69(16)
C9 N1 S1 120.93(16)
C1 N1 S1 121.35(15)
N1 C9 C1 59.69(15)
N1 C9 C8 115.1(2)
C1 C9 C8 122.7(2)
N1 C9 H9 115.7
C1 C9 H9 115.7
C8 C9 H9 115.7
N1 C1 C9 59.62(15)
N1 C1 C2 114.9(2)
C9 C1 C2 123.0(2)
N1 C1 H1 115.7
C9 C1 H1 115.7
C2 C1 H1 115.7
C15 C10 C11 120.3(2)
C15 C10 S1 120.4(2)
C11 C10 S1 119.4(2)
O1 C7 C3 59.94(15)
O1 C7 C6 111.4(2)
C3 C7 C6 109.4(2)
O1 C7 C8 113.7(2)
C3 C7 C8 123.6(2)
C6 C7 C8 122.3(2)
O1 C3 C7 59.71(16)
O1 C3 C2 114.1(2)
C7 C3 C2 123.7(2)
O1 C3 C4 111.2(2)
C7 C3 C4 108.5(2)
C2 C3 C4 122.8(3)
C12 C11 C10 118.8(3)
C12 C11 H11 120.6
C10 C11 H11 120.6
C7 C8 C9 113.3(2)
C7 C8 H8A 108.9
C9 C8 H8A 108.9
C7 C8 H8B 108.9
C9 C8 H8B 108.9
H8A C8 H8B 107.7
C14 C13 C12 117.3(3)
C14 C13 C16 121.7(3)
C12 C13 C16 121.0(3)
C3 C2 C1 113.4(2)
C3 C2 H2A 108.9
C1 C2 H2A 108.9
C3 C2 H2B 108.9
C1 C2 H2B 108.9
H2A C2 H2B 107.7
C11 C12 C13 121.9(3)
C11 C12 H12 119.1
C13 C12 H12 119.1
C14 C15 C10 119.5(3)
C14 C15 H15 120.3
C10 C15 H15 120.3
C7 C6 C5 104.2(3)
C7 C6 H6A 110.9
C5 C6 H6A 110.9
C7 C6 H6B 110.9
C5 C6 H6B 110.9
H6A C6 H6B 108.9
C15 C14 C13 122.2(3)
C15 C14 H14 118.9
C13 C14 H14 118.9
C6 C5 C4 105.6(2)
C6 C5 H5A 110.6
C4 C5 H5A 110.6
C6 C5 H5B 110.6
C4 C5 H5B 110.6
H5A C5 H5B 108.7
C3 C4 C5 104.2(3)
C3 C4 H4A 110.9
C5 C4 H4A 110.9
C3 C4 H4B 110.9
C5 C4 H4B 110.9
H4A C4 H4B 108.9
C13 C16 H16A 109.5
C13 C16 H16B 109.5
H16A C16 H16B 109.5
C13 C16 H16C 109.5
H16A C16 H16C 109.5
H16B C16 H16C 109.5

loop_
_geom_bond_atom_site_label_1
_geom_bond_atom_site_label_2
_geom_bond_distance
S1 O3 1.422(2)
S1 O2 1.427(2)
S1 N1 1.648(2)
S1 C10 1.769(3)
O1 C7 1.450(3)
O1 C3 1.453(3)
N1 C9 1.476(3)
N1 C1 1.477(3)
C9 C1 1.492(3)
C9 C8 1.502(3)
C9 H9 0.9800
C1 C2 1.497(3)
C1 H1 0.9800
C10 C15 1.379(4)
C10 C11 1.384(4)
C7 C3 1.459(4)
C7 C6 1.495(3)
C7 C8 1.498(4)
C3 C2 1.496(4)
C3 C4 1.500(4)
C11 C12 1.378(4)
C11 H11 0.9300
C8 H8A 0.9700
C8 H8B 0.9700
C13 C14 1.376(5)
C13 C12 1.391(4)
C13 C16 1.508(4)
C2 H2A 0.9700
C2 H2B 0.9700
C12 H12 0.9300
C15 C14 1.367(4)
C15 H15 0.9300
C6 C5 1.521(5)
C6 H6A 0.9700
C6 H6B 0.9700
C14 H14 0.9300
C5 C4 1.531(5)
C5 H5A 0.9700
C5 H5B 0.9700
C4 H4A 0.9700
C4 H4B 0.9700
C16 H16A 0.9600
C16 H16B 0.9600
C16 H16C 0.9600

loop_
_geom_torsion_atom_site_label_1
_geom_torsion_atom_site_label_2
_geom_torsion_atom_site_label_3
_geom_torsion_atom_site_label_4
_geom_torsion
O3 S1 N1 C9 -148.85(17)
O2 S1 N1 C9 83.31(19)
C10 S1 N1 C9 -32.7(2)
O3 S1 N1 C1 -76.5(2)
O2 S1 N1 C1 155.66(18)
C10 S1 N1 C1 39.6(2)
S1 N1 C9 C1 111.05(19)
C1 N1 C9 C8 114.7(2)
S1 N1 C9 C8 -134.24(18)
S1 N1 C1 C9 -110.38(19)
C9 N1 C1 C2 -115.1(2)
S1 N1 C1 C2 134.56(19)
C8 C9 C1 N1 -102.0(3)
N1 C9 C1 C2 101.6(3)
C8 C9 C1 C2 -0.4(4)
O3 S1 C10 C15 24.5(3)
O2 S1 C10 C15 155.6(2)
N1 S1 C10 C15 -90.0(2)
O3 S1 C10 C11 -156.6(2)
O2 S1 C10 C11 -25.5(2)
N1 S1 C10 C11 89.0(2)
C3 O1 C7 C6 -100.7(3)
C3 O1 C7 C8 116.4(2)
C7 O1 C3 C2 -116.3(2)
C7 O1 C3 C4 99.7(2)
C6 C7 C3 O1 104.0(2)
C8 C7 C3 O1 -99.9(3)
O1 C7 C3 C2 100.4(3)
C6 C7 C3 C2 -155.6(2)
C8 C7 C3 C2 0.4(4)
O1 C7 C3 C4 -104.2(2)
C6 C7 C3 C4 -0.2(3)
C8 C7 C3 C4 155.8(3)
C15 C10 C11 C12 0.1(4)
S1 C10 C11 C12 -178.8(2)
O1 C7 C8 C9 -65.3(3)
C3 C7 C8 C9 3.2(3)
C6 C7 C8 C9 156.3(3)
N1 C9 C8 C7 -72.0(3)
C1 C9 C8 C7 -3.2(3)
O1 C3 C2 C1 64.6(3)
C7 C3 C2 C1 -4.0(4)
C4 C3 C2 C1 -156.0(2)
N1 C1 C2 C3 72.6(3)
C9 C1 C2 C3 3.9(3)
C10 C11 C12 C13 0.9(4)
C14 C13 C12 C11 -1.1(4)
C16 C13 C12 C11 176.5(3)
C11 C10 C15 C14 -0.9(4)
S1 C10 C15 C14 178.0(2)
O1 C7 C6 C5 47.4(3)
C3 C7 C6 C5 -17.0(3)
C8 C7 C6 C5 -173.4(3)
C10 C15 C14 C13 0.7(5)
C12 C13 C14 C15 0.3(5)
C16 C13 C14 C15 -177.2(3)
C7 C6 C5 C4 27.2(3)
O1 C3 C4 C5 -46.7(3)
C7 C3 C4 C5 17.1(3)
C2 C3 C4 C5 172.8(2)
C6 C5 C4 C3 -27.4(3)

loop_
_cod_related_entry_id
_cod_related_entry_database
_cod_related_entry_code
1 ChemSpider 9812810
